data_7217806
loop_
_publ_author_name
'Zhang, Xiaoping'
'Xu, Na'
'Zhang, Shiyuan'
'Zhao, Xiao-Qing'
'Cheng, Peng'

_publ_section_title
;
 From 1D Zigzag Chains to 3D Chiral Frameworks: Synthesis and Properties
 of Praseodymium(III) and Neodymium(III) Coordination Polymers
;
_journal_name_full 'RSC Advances'
_journal_paper_doi 10.1039/C4RA06629D
_journal_year 2014
_chemical_formula_sum 'C8 H13 N6 Nd O13'
_chemical_formula_weight 545.48
_chemical_name_systematic
;
?
;
_space_group_IT_number 14
_symmetry_cell_setting monoclinic
_symmetry_space_group_name_Hall '-P 2ybc'
_symmetry_space_group_name_H-M 'P 1 21/c 1'
_atom_sites_solution_hydrogens geom
_atom_sites_solution_primary direct
_atom_sites_solution_secondary difmap
_audit_creation_method SHELXL-97
_cell_angle_alpha 90.00
_cell_angle_beta 101.808(2)
_cell_angle_gamma 90.00
_cell_formula_units_Z 4
_cell_length_a 16.4141(18)
_cell_length_b 6.8343(7)
_cell_length_c 14.5433(16)
_cell_measurement_reflns_used 5562
_cell_measurement_temperature 294(2)
_cell_measurement_theta_max 26.38
_cell_measurement_theta_min 2.54
_cell_volume 1596.9(3)
_computing_cell_refinement 'Bruker SMART'
_computing_data_collection 'Bruker SMART'
_computing_data_reduction 'Bruker SAINT'
_computing_molecular_graphics 'Bruker SHELXTL'
_computing_publication_material 'Bruker SHELXTL'
_computing_structure_refinement 'SHELXL-97 (Sheldrick, 1997)'
_computing_structure_solution 'SHELXS-97 (Sheldrick, 1990)'
_diffrn_ambient_temperature 294(2)
_diffrn_measured_fraction_theta_full 0.994
_diffrn_measured_fraction_theta_max 0.994
_diffrn_measurement_device_type 'CCD area detector'
_diffrn_measurement_method 'phi and omega scans'
_diffrn_radiation_monochromator graphite
_diffrn_radiation_source 'fine-focus sealed tube'
_diffrn_radiation_type MoK\a
_diffrn_radiation_wavelength 0.71073
_diffrn_reflns_av_R_equivalents 0.0313
_diffrn_reflns_av_sigmaI/netI 0.0314
_diffrn_reflns_limit_h_max 20
_diffrn_reflns_limit_h_min -20
_diffrn_reflns_limit_k_max 8
_diffrn_reflns_limit_k_min -7
_diffrn_reflns_limit_l_max 18
_diffrn_reflns_limit_l_min -17
_diffrn_reflns_number 8664
_diffrn_reflns_theta_full 26.40
_diffrn_reflns_theta_max 26.40
_diffrn_reflns_theta_min 2.54
_exptl_absorpt_coefficient_mu 3.341
_exptl_absorpt_correction_T_max 1.000000
_exptl_absorpt_correction_T_min 0.713270
_exptl_absorpt_correction_type multi-scan
_exptl_absorpt_process_details SADABS
_exptl_crystal_density_diffrn 2.269
_exptl_crystal_density_meas ?
_exptl_crystal_density_method 'not measured'
_exptl_crystal_F_000 1068
_exptl_crystal_size_max 0.24
_exptl_crystal_size_mid 0.20
_exptl_crystal_size_min 0.14
_refine_diff_density_max 1.016
_refine_diff_density_min -0.698
_refine_diff_density_rms 0.092
_refine_ls_extinction_method none
_refine_ls_goodness_of_fit_ref 1.037
_refine_ls_hydrogen_treatment mixed
_refine_ls_matrix_type full
_refine_ls_number_parameters 297
_refine_ls_number_reflns 3257
_refine_ls_number_restraints 18
_refine_ls_restrained_S_all 1.035
_refine_ls_R_factor_all 0.0261
_refine_ls_R_factor_gt 0.0212
_refine_ls_shift/su_max 0.002
_refine_ls_shift/su_mean 0.000
_refine_ls_structure_factor_coef Fsqd
_refine_ls_weighting_details 'calc w=1/[\s^2^(Fo^2^)+(0.0283P)^2^+0.0000P] where P=(Fo^2^+2Fc^2^)/3'
_refine_ls_weighting_scheme calc
_refine_ls_wR_factor_gt 0.0500
_refine_ls_wR_factor_ref 0.0521
_reflns_number_gt 2889
_reflns_number_total 3257
_reflns_threshold_expression >2sigma(I)
_cod_data_source_file c4ra06629d2.cif
_cod_data_source_block 050926b
_cod_depositor_comments
;
The following automatic conversions were performed:

'_symmetry_cell_setting' value 'Monoclinic' changed to 'monoclinic'
according to
/usr/data/users/saulius/crontab/automatic-downloads/rss-feeds/RSC/lib/dictionaries/cif_core.dic
dictionary named 'cif_core.dic' version 2.4.2 from
2011-04-26.

'_exptl_absorpt_correction_type' value 'MULTI-SCAN'
changed to 'multi-scan' according to
/usr/data/users/saulius/crontab/automatic-downloads/rss-feeds/RSC/lib/dictionaries/cif_core.dic
dictionary named 'cif_core.dic' version 2.4.2 from 2011-04-26.

Automatic conversion script
Id: cif_fix_values 2281 2013-09-26 08:29:07Z andrius 

The following automatic conversions were performed:

'_exptl_crystal_density_meas' value 'NONE' was changed to '?' - the
value is perceived as not measured.

Automatic conversion script
Id: cif_fix_values 3008 2015-01-20 13:52:24Z robertas 
;
_cod_original_sg_symbol_H-M P2(1)/c
_cod_database_code 7217806

loop_
_symmetry_equiv_pos_as_xyz
'x, y, z'
'-x, y+1/2, -z+1/2'
'-x, -y, -z'
'x, -y-1/2, z-1/2'

loop_
_atom_site_label
_atom_site_type_symbol
_atom_site_fract_x
_atom_site_fract_y
_atom_site_fract_z
_atom_site_U_iso_or_equiv
_atom_site_adp_type
_atom_site_occupancy
_atom_site_symmetry_multiplicity
_atom_site_calc_flag
_atom_site_refinement_flags
Nd1 Nd 0.180868(8) 0.36047(2) 0.794639(9) 0.01490(6) Uani 1 1 d .
O1 O 0.32599(13) 0.2492(4) 0.83631(17) 0.0411(6) Uani 1 1 d .
O2 O 0.41420(14) 0.2719(4) 0.97396(16) 0.0432(6) Uani 1 1 d .
O3 O 0.56675(17) 0.2285(4) 1.03700(18) 0.0470(6) Uani 1 1 d D
H3A H 0.5186(15) 0.276(7) 1.018(3) 0.081(17) Uiso 1 1 d D
O4 O 0.67745(16) 0.1427(4) 0.9848(2) 0.0513(8) Uani 1 1 d .
O5 O 0.03453(11) 0.2585(3) 0.80641(12) 0.0218(4) Uani 1 1 d .
O6 O -0.09274(13) 0.1462(3) 0.74953(15) 0.0212(4) Uani 1 1 d .
O7 O -0.17390(13) 0.0217(3) 0.56183(14) 0.0284(5) Uani 1 1 d .
O8 O -0.16596(14) 0.1671(3) 0.42764(14) 0.0319(5) Uani 1 1 d .
O9 O 0.18617(16) 0.0240(3) 0.73701(16) 0.0354(6) Uani 1 1 d D
H9A H 0.180(2) -0.016(4) 0.6810(8) 0.054(12) Uiso 1 1 d D
H9B H 0.197(2) -0.061(3) 0.7800(13) 0.033(9) Uiso 1 1 d D
O10 O 0.23509(14) 0.4505(4) 0.65470(15) 0.0482(7) Uani 1 1 d D
H10A H 0.2877 0.4310 0.6648 0.058 Uiso 1 1 d RD
H10B H 0.2189 0.5653 0.6342 0.058 Uiso 1 1 d RD
O11 O 0.19152(15) 0.1069(3) 0.92536(15) 0.0313(5) Uani 1 1 d D
H11A H 0.2377(13) 0.050(6) 0.948(2) 0.059(13) Uiso 1 1 d D
H11B H 0.1635(18) 0.141(5) 0.9663(18) 0.047(12) Uiso 1 1 d D
O12 O 0.27773(16) 0.6664(4) 0.8221(2) 0.0415(6) Uani 1 1 d D
H12A H 0.297(2) 0.704(8) 0.8782(14) 0.090(19) Uiso 1 1 d D
H12B H 0.314(2) 0.644(6) 0.789(2) 0.078(18) Uiso 1 1 d D
N1 N 0.45369(18) 0.1252(4) 0.7518(2) 0.0310(6) Uani 1 1 d D
H1A H 0.4056(14) 0.119(6) 0.710(2) 0.056(13) Uiso 1 1 d D
N2 N 0.5253(2) 0.0866(5) 0.7258(2) 0.0422(7) Uani 1 1 d .
N3 N 0.58468(18) 0.1015(4) 0.8007(2) 0.0396(7) Uani 1 1 d .
N4 N 0.07011(14) 0.2960(3) 0.63485(15) 0.0191(5) Uani 1 1 d .
N5 N 0.07333(16) 0.3100(4) 0.54558(16) 0.0235(5) Uani 1 1 d .
N6 N -0.00096(15) 0.2537(4) 0.49667(16) 0.0212(5) Uani 1 1 d D
H6A H -0.010(2) 0.261(6) 0.4336(8) 0.055(12) Uiso 1 1 d D
C1 C 0.39608(18) 0.2343(4) 0.8875(2) 0.0260(7) Uani 1 1 d .
C2 C 0.46548(19) 0.1694(4) 0.8433(2) 0.0223(6) Uani 1 1 d .
C3 C 0.55015(19) 0.1509(4) 0.8749(2) 0.0261(7) Uani 1 1 d .
C4 C 0.6030(2) 0.1743(5) 0.9697(3) 0.0341(8) Uani 1 1 d .
C5 C -0.02330(17) 0.2072(4) 0.73999(18) 0.0165(6) Uani 1 1 d .
C6 C -0.00621(16) 0.2294(4) 0.64311(18) 0.0166(5) Uani 1 1 d .
C7 C -0.05289(18) 0.2004(4) 0.55337(18) 0.0180(6) Uani 1 1 d .
C8 C -0.13835(18) 0.1247(4) 0.51128(19) 0.0204(6) Uani 1 1 d .
O13 O 0.67543(18) 0.5948(5) 0.89901(17) 0.0487(7) Uani 1 1 d D
H13A H 0.718(2) 0.522(7) 0.909(3) 0.11(2) Uiso 1 1 d D
H13B H 0.657(3) 0.633(6) 0.9460(19) 0.071(16) Uiso 1 1 d D

loop_
_atom_site_aniso_label
_atom_site_aniso_U_11
_atom_site_aniso_U_22
_atom_site_aniso_U_33
_atom_site_aniso_U_23
_atom_site_aniso_U_13
_atom_site_aniso_U_12
Nd1 0.01257(9) 0.01657(9) 0.01628(9) -0.00022(6) 0.00462(6) 0.00073(6)
O1 0.0183(12) 0.0496(16) 0.0546(16) 0.0050(13) 0.0057(11) 0.0074(11)
O2 0.0371(15) 0.0608(17) 0.0354(14) -0.0060(12) 0.0162(11) 0.0071(13)
O3 0.0395(16) 0.0616(18) 0.0352(14) -0.0032(13) -0.0032(12) 0.0047(15)
O4 0.0200(13) 0.0547(18) 0.072(2) 0.0147(13) -0.0065(12) 0.0005(11)
O5 0.0196(11) 0.0312(12) 0.0146(9) -0.0009(8) 0.0036(8) -0.0051(9)
O6 0.0182(11) 0.0232(11) 0.0242(11) -0.0044(8) 0.0091(8) -0.0069(8)
O7 0.0275(12) 0.0319(13) 0.0243(11) 0.0050(9) 0.0019(9) -0.0092(10)
O8 0.0378(13) 0.0406(13) 0.0144(10) 0.0017(9) -0.0014(9) -0.0049(10)
O9 0.0620(17) 0.0211(12) 0.0203(12) -0.0010(10) 0.0016(11) 0.0039(11)
O10 0.0272(13) 0.088(2) 0.0310(13) 0.0143(13) 0.0101(10) -0.0111(14)
O11 0.0342(14) 0.0378(14) 0.0261(12) 0.0101(10) 0.0159(10) 0.0144(11)
O12 0.0289(14) 0.0400(15) 0.0536(18) 0.0007(13) 0.0040(13) -0.0073(11)
N1 0.0296(16) 0.0339(16) 0.0294(15) -0.0038(12) 0.0060(12) -0.0023(12)
N2 0.0444(19) 0.0453(18) 0.0436(18) -0.0130(15) 0.0250(15) -0.0032(15)
N3 0.0285(16) 0.0386(17) 0.057(2) -0.0140(14) 0.0209(15) -0.0003(13)
N4 0.0182(12) 0.0234(12) 0.0175(12) 0.0007(10) 0.0079(9) -0.0006(10)
N5 0.0252(14) 0.0277(13) 0.0196(12) -0.0011(10) 0.0091(10) -0.0036(11)
N6 0.0254(14) 0.0238(13) 0.0157(12) -0.0002(10) 0.0069(10) -0.0018(10)
C1 0.0178(16) 0.0251(17) 0.0368(18) 0.0043(14) 0.0097(13) 0.0036(13)
C2 0.0222(16) 0.0202(15) 0.0250(15) 0.0014(12) 0.0064(12) 0.0024(12)
C3 0.0193(16) 0.0218(15) 0.0389(18) -0.0025(13) 0.0096(13) 0.0025(12)
C4 0.0271(19) 0.0269(18) 0.044(2) 0.0069(15) -0.0020(15) -0.0015(14)
C5 0.0191(15) 0.0135(13) 0.0182(14) 0.0007(11) 0.0068(11) 0.0016(11)
C6 0.0171(14) 0.0164(14) 0.0173(13) -0.0016(11) 0.0059(11) -0.0012(11)
C7 0.0234(15) 0.0147(13) 0.0172(13) 0.0015(11) 0.0074(11) 0.0006(11)
C8 0.0240(16) 0.0189(15) 0.0179(14) -0.0023(11) 0.0035(12) 0.0000(12)
O13 0.0438(17) 0.077(2) 0.0264(13) 0.0045(13) 0.0101(11) 0.0201(15)

loop_
_atom_type_symbol
_atom_type_description
_atom_type_scat_dispersion_real
_atom_type_scat_dispersion_imag
_atom_type_scat_source
C C 0.0033 0.0016 'International Tables Vol C Tables 4.2.6.8 and 6.1.1.4'
H H 0.0000 0.0000 'International Tables Vol C Tables 4.2.6.8 and 6.1.1.4'
N N 0.0061 0.0033 'International Tables Vol C Tables 4.2.6.8 and 6.1.1.4'
O O 0.0106 0.0060 'International Tables Vol C Tables 4.2.6.8 and 6.1.1.4'
Nd Nd -0.1943 3.0179 'International Tables Vol C Tables 4.2.6.8 and 6.1.1.4'

loop_
_geom_angle_atom_site_label_1
_geom_angle_atom_site_label_2
_geom_angle_atom_site_label_3
_geom_angle
_geom_angle_site_symmetry_1
_geom_angle_site_symmetry_3
O7 Nd1 O6 74.22(7) 2_556 2_556
O7 Nd1 O9 138.02(7) 2_556 .
O6 Nd1 O9 136.15(8) 2_556 .
O7 Nd1 O1 98.34(7) 2_556 .
O6 Nd1 O1 143.79(8) 2_556 .
O9 Nd1 O1 72.17(8) . .
O7 Nd1 O10 134.35(9) 2_556 .
O6 Nd1 O10 82.95(8) 2_556 .
O9 Nd1 O10 84.70(9) . .
O1 Nd1 O10 77.57(8) . .
O7 Nd1 O5 81.51(7) 2_556 .
O6 Nd1 O5 73.69(7) 2_556 .
O9 Nd1 O5 82.30(8) . .
O1 Nd1 O5 141.38(7) . .
O10 Nd1 O5 129.15(7) . .
O7 Nd1 O11 70.72(7) 2_556 .
O6 Nd1 O11 133.40(7) 2_556 .
O9 Nd1 O11 67.45(7) . .
O1 Nd1 O11 71.98(8) . .
O10 Nd1 O11 143.59(8) . .
O5 Nd1 O11 71.64(7) . .
O7 Nd1 O12 68.42(9) 2_556 .
O6 Nd1 O12 73.03(8) 2_556 .
O9 Nd1 O12 137.75(9) . .
O1 Nd1 O12 71.35(8) . .
O10 Nd1 O12 67.29(9) . .
O5 Nd1 O12 139.91(8) . .
O11 Nd1 O12 118.93(9) . .
O7 Nd1 N4 133.65(7) 2_556 .
O6 Nd1 N4 69.03(7) 2_556 .
O9 Nd1 N4 67.35(7) . .
O1 Nd1 N4 127.97(7) . .
O10 Nd1 N4 67.64(7) . .
O5 Nd1 N4 61.96(6) . .
O11 Nd1 N4 117.75(8) . .
O12 Nd1 N4 123.32(8) . .
C1 O1 Nd1 155.2(2) . .
C4 O3 H3A 113(3) . .
C5 O5 Nd1 126.88(16) . .
C5 O6 Nd1 138.13(18) . 2_546
C8 O7 Nd1 152.89(19) . 2_546
Nd1 O9 H9A 129(2) . .
Nd1 O9 H9B 114.0(19) . .
H9A O9 H9B 117.2(18) . .
Nd1 O10 H10A 110.0 . .
Nd1 O10 H10B 112.1 . .
H10A O10 H10B 115.5 . .
Nd1 O11 H11A 121(2) . .
Nd1 O11 H11B 112(2) . .
H11A O11 H11B 114.2(17) . .
Nd1 O12 H12A 119(3) . .
Nd1 O12 H12B 104(3) . .
H12A O12 H12B 116.3(19) . .
N2 N1 C2 111.7(3) . .
N2 N1 H1A 120(3) . .
C2 N1 H1A 128(3) . .
N3 N2 N1 107.4(3) . .
N2 N3 C3 108.6(3) . .
N5 N4 C6 109.6(2) . .
N5 N4 Nd1 133.50(17) . .
C6 N4 Nd1 116.87(16) . .
N4 N5 N6 106.8(2) . .
N5 N6 C7 111.9(2) . .
N5 N6 H6A 118(3) . .
C7 N6 H6A 130(3) . .
O1 C1 O2 125.7(3) . .
O1 C1 C2 117.7(3) . .
O2 C1 C2 116.6(3) . .
N1 C2 C3 103.9(3) . .
N1 C2 C1 121.9(3) . .
C3 C2 C1 134.0(3) . .
N3 C3 C2 108.3(3) . .
N3 C3 C4 120.4(3) . .
C2 C3 C4 131.3(3) . .
O4 C4 O3 120.8(3) . .
O4 C4 C3 121.7(3) . .
O3 C4 C3 117.5(3) . .
O6 C5 O5 124.8(2) . .
O6 C5 C6 119.3(2) . .
O5 C5 C6 115.9(2) . .
N4 C6 C7 107.8(2) . .
N4 C6 C5 118.0(2) . .
C7 C6 C5 134.2(2) . .
N6 C7 C6 103.9(2) . .
N6 C7 C8 119.8(2) . .
C6 C7 C8 136.3(2) . .
O8 C8 O7 126.0(3) . .
O8 C8 C7 116.2(2) . .
O7 C8 C7 117.7(2) . .
H13A O13 H13B 118(2) . .

loop_
_geom_bond_atom_site_label_1
_geom_bond_atom_site_label_2
_geom_bond_distance
_geom_bond_site_symmetry_2
Nd1 O7 2.3838(19) 2_556
Nd1 O6 2.4370(18) 2_556
Nd1 O9 2.455(2) .
Nd1 O1 2.455(2) .
Nd1 O10 2.460(2) .
Nd1 O5 2.5403(18) .
Nd1 O11 2.552(2) .
Nd1 O12 2.608(2) .
Nd1 N4 2.678(2) .
O1 C1 1.240(4) .
O2 C1 1.258(4) .
O3 C4 1.299(4) .
O3 H3A 0.847(10) .
O4 C4 1.217(4) .
O5 C5 1.258(3) .
O6 C5 1.248(3) .
O6 Nd1 2.4371(18) 2_546
O7 C8 1.246(3) .
O7 Nd1 2.3838(19) 2_546
O8 C8 1.242(3) .
O9 H9A 0.845(10) .
O9 H9B 0.845(10) .
O10 H10A 0.8569 .
O10 H10B 0.8625 .
O11 H11A 0.857(10) .
O11 H11B 0.855(10) .
O12 H12A 0.851(10) .
O12 H12B 0.849(10) .
N1 N2 1.332(4) .
N1 C2 1.340(4) .
N1 H1A 0.897(10) .
N2 N3 1.309(4) .
N3 C3 1.360(4) .
N4 N5 1.313(3) .
N4 C6 1.361(3) .
N5 N6 1.336(3) .
N6 C7 1.352(3) .
N6 H6A 0.899(10) .
C1 C2 1.485(4) .
C2 C3 1.377(4) .
C3 C4 1.479(5) .
C5 C6 1.499(3) .
C6 C7 1.386(4) .
C7 C8 1.503(4) .
O13 H13A 0.844(10) .
O13 H13B 0.845(10) .

loop_
_geom_torsion_atom_site_label_1
_geom_torsion_atom_site_label_2
_geom_torsion_atom_site_label_3
_geom_torsion_atom_site_label_4
_geom_torsion
_geom_torsion_site_symmetry_1
O7 Nd1 O1 C1 -3.6(5) 2_556
O6 Nd1 O1 C1 71.1(5) 2_556
O9 Nd1 O1 C1 -141.5(5) .
O10 Nd1 O1 C1 130.2(5) .
O5 Nd1 O1 C1 -90.4(5) .
O11 Nd1 O1 C1 -70.1(5) .
O12 Nd1 O1 C1 60.2(5) .
N4 Nd1 O1 C1 178.4(5) .
O7 Nd1 O5 C5 156.6(2) 2_556
O6 Nd1 O5 C5 80.7(2) 2_556
O9 Nd1 O5 C5 -62.3(2) .
O1 Nd1 O5 C5 -110.6(2) .
O10 Nd1 O5 C5 14.4(3) .
O11 Nd1 O5 C5 -131.0(2) .
O12 Nd1 O5 C5 115.6(2) .
N4 Nd1 O5 C5 6.1(2) .
C2 N1 N2 N3 1.2(4) .
N1 N2 N3 C3 -0.2(4) .
O7 Nd1 N4 N5 135.7(2) 2_556
O6 Nd1 N4 N5 95.9(2) 2_556
O9 Nd1 N4 N5 -88.7(2) .
O1 Nd1 N4 N5 -47.0(3) .
O10 Nd1 N4 N5 5.0(2) .
O5 Nd1 N4 N5 178.0(3) .
O11 Nd1 N4 N5 -135.1(2) .
O12 Nd1 N4 N5 44.6(3) .
O7 Nd1 N4 C6 -46.4(2) 2_556
O6 Nd1 N4 C6 -86.26(19) 2_556
O9 Nd1 N4 C6 89.2(2) .
O1 Nd1 N4 C6 130.90(19) .
O10 Nd1 N4 C6 -177.2(2) .
O5 Nd1 N4 C6 -4.11(18) .
O11 Nd1 N4 C6 42.8(2) .
O12 Nd1 N4 C6 -137.52(19) .
C6 N4 N5 N6 0.4(3) .
Nd1 N4 N5 N6 178.40(18) .
N4 N5 N6 C7 -0.8(3) .
Nd1 O1 C1 O2 16.0(8) .
Nd1 O1 C1 C2 -162.9(4) .
N2 N1 C2 C3 -1.6(3) .
N2 N1 C2 C1 174.8(3) .
O1 C1 C2 N1 -1.0(4) .
O2 C1 C2 N1 180.0(3) .
O1 C1 C2 C3 174.2(3) .
O2 C1 C2 C3 -4.9(5) .
N2 N3 C3 C2 -0.8(4) .
N2 N3 C3 C4 178.9(3) .
N1 C2 C3 N3 1.5(3) .
C1 C2 C3 N3 -174.3(3) .
N1 C2 C3 C4 -178.2(3) .
C1 C2 C3 C4 6.0(6) .
N3 C3 C4 O4 -3.1(5) .
C2 C3 C4 O4 176.6(3) .
N3 C3 C4 O3 177.6(3) .
C2 C3 C4 O3 -2.8(5) .
Nd1 O6 C5 O5 -125.1(3) 2_546
Nd1 O6 C5 C6 57.2(4) 2_546
Nd1 O5 C5 O6 175.22(19) .
Nd1 O5 C5 C6 -6.9(3) .
N5 N4 C6 C7 0.0(3) .
Nd1 N4 C6 C7 -178.31(17) .
N5 N4 C6 C5 -178.7(2) .
Nd1 N4 C6 C5 2.9(3) .
O6 C5 C6 N4 -179.9(2) .
O5 C5 C6 N4 2.1(4) .
O6 C5 C6 C7 1.7(5) .
O5 C5 C6 C7 -176.3(3) .
N5 N6 C7 C6 0.8(3) .
N5 N6 C7 C8 -177.5(2) .
N4 C6 C7 N6 -0.5(3) .
C5 C6 C7 N6 178.0(3) .
N4 C6 C7 C8 177.4(3) .
C5 C6 C7 C8 -4.2(6) .
Nd1 O7 C8 O8 177.6(3) 2_546
Nd1 O7 C8 C7 -0.2(6) 2_546
N6 C7 C8 O8 -20.2(4) .
C6 C7 C8 O8 162.2(3) .
N6 C7 C8 O7 157.8(3) .
C6 C7 C8 O7 -19.8(5) .
